data_8107237
loop_
_publ_author_name
'Feng, Yi-Min'
'Xia, Yu-Pei'

_publ_section_title
;
 Crystal structure of tetraaqua-bis[4-(1H-1,2,4-triazol-1-yl)benzoato-k1
 N]cadmium(II), C18H20CdN6O8
;
_journal_issue 5
_journal_name_full 'Zeitschrift f\"ur Kristallographie - New Crystal Structures'
_journal_page_first 865
_journal_page_last 866
_journal_paper_doi 10.1515/ncrs-2022-0205
_journal_volume 237
_journal_year 2022
_chemical_formula_moiety 'C18 H20 Cd N6 O8'
_chemical_formula_sum 'C18 H20 Cd N6 O8'
_chemical_formula_weight 560.80
_chemical_name_systematic tetraaquabis[4-(1H-1,2,4-triazol-1-yl)benzoato]-cadmium
_space_group_crystal_system triclinic
_space_group_IT_number 2
_space_group_name_Hall '-P 1'
_space_group_name_H-M_alt 'P -1'
_atom_sites_solution_hydrogens mixed
_atom_sites_solution_primary dual
_cell_angle_alpha 80.7010(10)
_cell_angle_beta 88.137(2)
_cell_angle_gamma 73.6530(10)
_cell_formula_units_Z 1
_cell_length_a 6.1132(7)
_cell_length_b 7.1270(9)
_cell_length_c 12.3110(13)
_cell_measurement_reflns_used 2413
_cell_measurement_temperature 298(2)
_cell_measurement_theta_max 28.259
_cell_measurement_theta_min 3.215
_cell_volume 507.88(10)
_computing_cell_refinement 'SAINT v6.02A (Bruker, 2001) [1]'
_computing_data_collection 'Bruker SMART'
_computing_data_reduction 'SAINT v6.02A (Bruker, 2001) [1]'
_computing_molecular_graphics 'Olex2 1.5 (Dolomanov et al., 2009) [2]'
_computing_publication_material 'Olex2 1.5 (Dolomanov et al., 2009) [2]'
_computing_structure_refinement 'SHELXL 2018/3 (Sheldrick, 2015) [3]'
_computing_structure_solution 'SHELXT  (Sheldrick, 2015) [4]'
_diffrn_ambient_temperature 298.15
_diffrn_measured_fraction_theta_full 0.983
_diffrn_measured_fraction_theta_max 0.982
_diffrn_measurement_device_type 'Bruker D8 Advance CCD'
_diffrn_measurement_method 'phi and omega scans'
_diffrn_radiation_monochromator graphite
_diffrn_radiation_type MoK\a
_diffrn_radiation_wavelength 0.71073
_diffrn_reflns_av_R_equivalents 0.0233
_diffrn_reflns_av_unetI/netI 0.0297
_diffrn_reflns_Laue_measured_fraction_full 0.983
_diffrn_reflns_Laue_measured_fraction_max 0.982
_diffrn_reflns_limit_h_max 4
_diffrn_reflns_limit_h_min -7
_diffrn_reflns_limit_k_max 8
_diffrn_reflns_limit_k_min -8
_diffrn_reflns_limit_l_max 14
_diffrn_reflns_limit_l_min -14
_diffrn_reflns_number 2665
_diffrn_reflns_point_group_measured_fraction_full 0.983
_diffrn_reflns_point_group_measured_fraction_max 0.982
_diffrn_reflns_theta_full 25.242
_diffrn_reflns_theta_max 25.343
_diffrn_reflns_theta_min 3.017
_exptl_absorpt_coefficient_mu 1.137
_exptl_absorpt_correction_T_max 0.6653
_exptl_absorpt_correction_T_min 0.6056
_exptl_absorpt_correction_type multi-scan
_exptl_absorpt_process_details sadabs
_exptl_crystal_colour 'clear light colourless'
_exptl_crystal_colour_lustre clear
_exptl_crystal_colour_modifier light
_exptl_crystal_colour_primary colourless
_exptl_crystal_density_diffrn 1.834
_exptl_crystal_density_method 'not measured'
_exptl_crystal_description block
_exptl_crystal_F_000 282
_exptl_crystal_size_max 0.49
_exptl_crystal_size_mid 0.4
_exptl_crystal_size_min 0.39
_refine_diff_density_max 0.521
_refine_diff_density_min -0.579
_refine_diff_density_rms 0.086
_refine_ls_extinction_coef 0.040(4)
_refine_ls_extinction_expression Fc^*^=kFc[1+0.001xFc^2^\l^3^/sin(2\q)]^-1/4^
_refine_ls_extinction_method 'SHELXL-2018/3 (Sheldrick 2018)'
_refine_ls_goodness_of_fit_ref 1.058
_refine_ls_hydrogen_treatment mixed
_refine_ls_matrix_type full
_refine_ls_number_parameters 168
_refine_ls_number_reflns 1836
_refine_ls_number_restraints 0
_refine_ls_restrained_S_all 1.058
_refine_ls_R_factor_all 0.0292
_refine_ls_R_factor_gt 0.0285
_refine_ls_shift/su_max 0.000
_refine_ls_shift/su_mean 0.000
_refine_ls_structure_factor_coef Fsqd
_refine_ls_weighting_details 'w=1/[\s^2^(Fo^2^)+(0.0529P)^2^] where P=(Fo^2^+2Fc^2^)/3'
_refine_ls_weighting_scheme calc
_refine_ls_wR_factor_gt 0.0737
_refine_ls_wR_factor_ref 0.0744
_reflns_Friedel_coverage 0.000
_reflns_Friedel_fraction_full .
_reflns_Friedel_fraction_max .
_reflns_number_gt 1800
_reflns_number_total 1836
_reflns_threshold_expression 'I > 2\s(I)'
_cod_data_source_file suppl_j_ncrs-2022-0205_suppl.cif
_cod_data_source_block 1
_cod_database_code 8107237
_shelx_space_group_comment
;
The symmetry employed for this shelxl refinement is uniquely defined
by the following loop, which should always be used as a source of
symmetry information in preference to the above space-group names.
They are only intended as comments.
;
_shelx_estimated_absorpt_t_max 0.665
_shelx_estimated_absorpt_t_min 0.606
_olex2_refinement_description
;
1. Fixed Uiso
 At 1.2 times of:
  All C(H) groups
2.a Aromatic/amide H refined with riding coordinates:
 C3(H3), C4(H4), C6(H6), C7(H7), C8(H8), C9(H9)
;
_olex2_date_sample_completion 2013-10-07
_olex2_date_sample_data_collection 2013-10-05
_olex2_date_sample_submission 2013-10-03
_olex2_submission_special_instructions 'No special instructions were received'

loop_
_space_group_symop_operation_xyz
'x, y, z'
'-x, -y, -z'

loop_
_atom_site_label
_atom_site_type_symbol
_atom_site_fract_x
_atom_site_fract_y
_atom_site_fract_z
_atom_site_U_iso_or_equiv
_atom_site_adp_type
_atom_site_occupancy
_atom_site_site_symmetry_order
_atom_site_calc_flag
_atom_site_refinement_flags_posn
_atom_site_refinement_flags_adp
_atom_site_refinement_flags_occupancy
_atom_site_disorder_assembly
_atom_site_disorder_group
Cd1 Cd 0.500000 0.500000 0.500000 0.03121(15) Uani 1 2 d S . P . .
O1 O 0.3459(4) 0.9730(3) -0.37289(17) 0.0437(5) Uani 1 1 d . . . . .
O2 O 0.0123(4) 1.0665(4) -0.29116(18) 0.0496(6) Uani 1 1 d . . . . .
O3 O 0.1834(4) 0.7694(4) 0.4822(2) 0.0459(6) Uani 1 1 d . . . . .
O4 O 0.7043(4) 0.6973(4) 0.5618(2) 0.0429(5) Uani 1 1 d . . . . .
N1 N 0.5912(4) 0.6459(3) 0.14238(18) 0.0274(5) Uani 1 1 d . . . . .
N2 N 0.6134(4) 0.5599(4) 0.31996(19) 0.0326(5) Uani 1 1 d . . . . .
N3 N 0.8183(4) 0.5642(4) 0.1655(2) 0.0362(6) Uani 1 1 d . . . . .
C1 C 0.2220(5) 0.9834(4) -0.2892(2) 0.0317(6) Uani 1 1 d . . . . .
C2 C 0.3307(4) 0.8891(4) -0.1777(2) 0.0267(5) Uani 1 1 d . . . . .
C3 C 0.5641(5) 0.8233(4) -0.1588(2) 0.0340(6) Uani 1 1 d . . . . .
H3 H 0.662761 0.834787 -0.217016 0.041 Uiso 1 1 calc R U . . .
C4 C 0.6526(5) 0.7403(4) -0.0537(2) 0.0335(6) Uani 1 1 d . . . . .
H4 H 0.809457 0.696503 -0.041612 0.040 Uiso 1 1 calc R U . . .
C5 C 0.5056(4) 0.7233(4) 0.0327(2) 0.0252(5) Uani 1 1 d . . . . .
C6 C 0.2721(5) 0.7801(5) 0.0140(2) 0.0387(7) Uani 1 1 d . . . . .
H6 H 0.173452 0.761362 0.071238 0.046 Uiso 1 1 calc R U . . .
C7 C 0.1884(5) 0.8641(5) -0.0899(2) 0.0370(7) Uani 1 1 d . . . . .
H7 H 0.031427 0.905458 -0.101821 0.044 Uiso 1 1 calc R U . . .
C8 C 0.8216(5) 0.5147(5) 0.2731(2) 0.0360(6) Uani 1 1 d . . . . .
H8 H 0.955519 0.453876 0.313707 0.043 Uiso 1 1 calc R U . . .
C9 C 0.4737(5) 0.6430(4) 0.2351(2) 0.0327(6) Uani 1 1 d . . . . .
H9 H 0.316324 0.692255 0.239585 0.039 Uiso 1 1 calc R U . . .
H3A H 0.119(8) 0.824(7) 0.420(4) 0.072(13) Uiso 1 1 d . . . . .
H3B H 0.211(8) 0.860(7) 0.521(4) 0.070(14) Uiso 1 1 d . . . . .
H4A H 0.760(10) 0.754(9) 0.513(5) 0.10(2) Uiso 1 1 d . . . . .
H4B H 0.603(9) 0.783(8) 0.585(4) 0.078(16) Uiso 1 1 d . . . . .

loop_
_atom_site_aniso_label
_atom_site_aniso_U_11
_atom_site_aniso_U_22
_atom_site_aniso_U_33
_atom_site_aniso_U_23
_atom_site_aniso_U_13
_atom_site_aniso_U_12
Cd1 0.0312(2) 0.0386(2) 0.01781(19) 0.00020(11) -0.00439(11) -0.00209(12)
O1 0.0442(13) 0.0562(13) 0.0198(10) 0.0003(9) 0.0002(9) -0.0002(10)
O2 0.0329(11) 0.0706(16) 0.0288(11) 0.0009(10) -0.0064(9) 0.0082(11)
O3 0.0488(13) 0.0440(13) 0.0319(12) -0.0042(10) -0.0136(10) 0.0083(10)
O4 0.0371(12) 0.0522(14) 0.0424(13) -0.0120(11) 0.0062(10) -0.0156(11)
N1 0.0231(10) 0.0333(12) 0.0221(11) -0.0019(9) -0.0027(9) -0.0031(9)
N2 0.0319(12) 0.0398(13) 0.0213(11) 0.0003(9) -0.0031(9) -0.0049(10)
N3 0.0253(12) 0.0519(15) 0.0269(12) 0.0008(10) -0.0025(9) -0.0069(10)
C1 0.0371(15) 0.0328(14) 0.0221(13) -0.0030(11) -0.0051(11) -0.0049(12)
C2 0.0299(13) 0.0282(13) 0.0205(13) -0.0033(10) -0.0035(10) -0.0054(11)
C3 0.0285(14) 0.0469(16) 0.0221(14) 0.0010(12) 0.0043(11) -0.0074(12)
C4 0.0235(13) 0.0480(16) 0.0247(14) 0.0014(12) -0.0019(10) -0.0069(12)
C5 0.0273(13) 0.0292(13) 0.0180(12) 0.0005(10) -0.0015(10) -0.0086(10)
C6 0.0244(13) 0.0606(19) 0.0253(14) 0.0034(13) 0.0028(11) -0.0085(13)
C7 0.0204(13) 0.0566(18) 0.0286(14) 0.0003(13) -0.0031(11) -0.0055(12)
C8 0.0272(14) 0.0486(17) 0.0283(14) -0.0026(12) -0.0077(11) -0.0052(12)
C9 0.0260(13) 0.0455(16) 0.0203(13) 0.0013(11) 0.0006(10) -0.0036(12)

loop_
_atom_type_symbol
_atom_type_description
_atom_type_scat_dispersion_real
_atom_type_scat_dispersion_imag
_atom_type_scat_source
C C 0.0033 0.0016 'International Tables Vol C Tables 4.2.6.8 and 6.1.1.4'
H H 0.0000 0.0000 'International Tables Vol C Tables 4.2.6.8 and 6.1.1.4'
Cd Cd -0.8075 1.2024 'International Tables Vol C Tables 4.2.6.8 and 6.1.1.4'
N N 0.0061 0.0033 'International Tables Vol C Tables 4.2.6.8 and 6.1.1.4'
O O 0.0106 0.0060 'International Tables Vol C Tables 4.2.6.8 and 6.1.1.4'

loop_
_geom_angle_atom_site_label_1
_geom_angle_atom_site_label_2
_geom_angle_atom_site_label_3
_geom_angle
_geom_angle_site_symmetry_1
_geom_angle_site_symmetry_3
O3 Cd1 O3 180.00(10) 2_666 .
O3 Cd1 O4 88.36(9) . .
O3 Cd1 O4 91.64(9) . 2_666
O3 Cd1 O4 91.64(9) 2_666 .
O3 Cd1 O4 88.36(9) 2_666 2_666
O3 Cd1 N2 94.99(9) 2_666 2_666
O3 Cd1 N2 94.99(9) . .
O3 Cd1 N2 85.01(9) . 2_666
O3 Cd1 N2 85.01(9) 2_666 .
O4 Cd1 O4 180.0 2_666 .
N2 Cd1 O4 93.37(9) 2_666 2_666
N2 Cd1 O4 86.63(9) . 2_666
N2 Cd1 O4 86.63(9) 2_666 .
N2 Cd1 O4 93.37(9) . .
N2 Cd1 N2 180.0 2_666 .
Cd1 O3 H3A 123(3) . .
Cd1 O3 H3B 108(3) . .
H3A O3 H3B 112(4) . .
Cd1 O4 H4A 112(4) . .
Cd1 O4 H4B 102(4) . .
H4A O4 H4B 106(6) . .
N3 N1 C5 122.3(2) . .
C9 N1 N3 109.8(2) . .
C9 N1 C5 127.9(2) . .
C8 N2 Cd1 131.72(19) . .
C9 N2 Cd1 124.86(19) . .
C9 N2 C8 103.3(2) . .
C8 N3 N1 102.5(2) . .
O1 C1 C2 118.6(2) . .
O2 C1 O1 124.5(3) . .
O2 C1 C2 116.8(2) . .
C3 C2 C1 123.8(2) . .
C3 C2 C7 118.2(2) . .
C7 C2 C1 118.0(2) . .
C2 C3 H3 119.6 . .
C2 C3 C4 120.7(2) . .
C4 C3 H3 119.6 . .
C3 C4 H4 120.2 . .
C5 C4 C3 119.5(3) . .
C5 C4 H4 120.2 . .
C4 C5 N1 120.8(2) . .
C4 C5 C6 120.3(2) . .
C6 C5 N1 118.9(2) . .
C5 C6 H6 120.4 . .
C7 C6 C5 119.2(3) . .
C7 C6 H6 120.4 . .
C2 C7 H7 119.0 . .
C6 C7 C2 121.9(3) . .
C6 C7 H7 119.0 . .
N2 C8 H8 122.8 . .
N3 C8 N2 114.4(2) . .
N3 C8 H8 122.8 . .
N1 C9 H9 125.0 . .
N2 C9 N1 110.0(2) . .
N2 C9 H9 125.0 . .

loop_
_geom_bond_atom_site_label_1
_geom_bond_atom_site_label_2
_geom_bond_distance
_geom_bond_site_symmetry_2
Cd1 O3 2.298(2) 2_666
Cd1 O3 2.298(2) .
Cd1 O4 2.348(2) .
Cd1 O4 2.348(2) 2_666
Cd1 N2 2.310(2) 2_666
Cd1 N2 2.310(2) .
O1 C1 1.258(4) .
O2 C1 1.251(4) .
O3 H3A 0.85(5) .
O3 H3B 0.91(5) .
O4 H4A 0.79(6) .
O4 H4B 0.82(6) .
N1 N3 1.366(3) .
N1 C5 1.429(3) .
N1 C9 1.329(4) .
N2 C8 1.356(4) .
N2 C9 1.321(4) .
N3 C8 1.314(4) .
C1 C2 1.512(4) .
C2 C3 1.386(4) .
C2 C7 1.386(4) .
C3 H3 0.9300 .
C3 C4 1.391(4) .
C4 H4 0.9300 .
C4 C5 1.382(4) .
C5 C6 1.386(4) .
C6 H6 0.9300 .
C6 C7 1.371(4) .
C7 H7 0.9300 .
C8 H8 0.9300 .
C9 H9 0.9300 .

loop_
_geom_torsion_atom_site_label_1
_geom_torsion_atom_site_label_2
_geom_torsion_atom_site_label_3
_geom_torsion_atom_site_label_4
_geom_torsion
_geom_torsion_site_symmetry_1
_geom_torsion_site_symmetry_2
_geom_torsion_site_symmetry_3
_geom_torsion_site_symmetry_4
Cd1 N2 C8 N3 176.5(2) . . . .
Cd1 N2 C9 N1 -176.39(18) . . . .
O1 C1 C2 C3 12.3(4) . . . .
O1 C1 C2 C7 -166.5(3) . . . .
O2 C1 C2 C3 -168.0(3) . . . .
O2 C1 C2 C7 13.2(4) . . . .
N1 N3 C8 N2 -0.3(4) . . . .
N1 C5 C6 C7 176.6(3) . . . .
N3 N1 C5 C4 -7.9(4) . . . .
N3 N1 C5 C6 171.6(3) . . . .
N3 N1 C9 N2 -0.8(3) . . . .
C1 C2 C3 C4 179.1(3) . . . .
C1 C2 C7 C6 -180.0(3) . . . .
C2 C3 C4 C5 0.0(5) . . . .
C3 C2 C7 C6 1.2(5) . . . .
C3 C4 C5 N1 -177.5(3) . . . .
C3 C4 C5 C6 3.0(4) . . . .
C4 C5 C6 C7 -3.9(5) . . . .
C5 N1 N3 C8 179.6(2) . . . .
C5 N1 C9 N2 -179.7(2) . . . .
C5 C6 C7 C2 1.8(5) . . . .
C7 C2 C3 C4 -2.1(4) . . . .
C8 N2 C9 N1 0.6(3) . . . .
C9 N1 N3 C8 0.6(3) . . . .
C9 N1 C5 C4 170.9(3) . . . .
C9 N1 C5 C6 -9.6(4) . . . .
C9 N2 C8 N3 -0.2(4) . . . .
